data_7038099
loop_
_publ_author_name
'Nielsen, Morten B.'
'Xie, Weiwei'
'Cava, Robert J.'

_publ_section_title
;
 Ternary rare earth silicides RE2M3Si4 (RE = Sc, Y, Lu; M = Mo, W):
 crystal structure, coloring and electronic properties.
;
_journal_issue 9
_journal_name_full 'Dalton transactions (Cambridge, England : 2003)'
_journal_page_first 3771
_journal_page_last 3777
_journal_paper_doi 10.1039/c5dt03976b
_journal_volume 45
_journal_year 2016
_chemical_formula_sum 'Mo3 Sc2 Si4'
_chemical_formula_weight 490.10
_chemical_name_systematic
; 
 ? 
;
_space_group_crystal_system orthorhombic
_space_group_IT_number 62
_space_group_name_Hall '-P 2ac 2n'
_space_group_name_H-M_alt 'P n m a'
_symmetry_space_group_name_Hall '-P 2ac 2n'
_symmetry_space_group_name_H-M 'P n m a'
_audit_creation_method SHELXL-2013
_cell_angle_alpha 90
_cell_angle_beta 90
_cell_angle_gamma 90
_cell_formula_units_Z 4
_cell_length_a 6.5175(5)
_cell_length_b 12.6141(10)
_cell_length_c 6.7628(5)
_cell_measurement_reflns_used 3423
_cell_measurement_temperature 300(2)
_cell_measurement_theta_max 29.60
_cell_measurement_theta_min 3.23
_cell_volume 555.99(7)
_computing_cell_refinement 'Bruker SAINT'
_computing_data_collection 'Bruker APEX2'
_computing_data_reduction 'Bruker SAINT'
_computing_molecular_graphics 'Bruker SHELXTL'
_computing_publication_material 'Bruker SHELXTL'
_computing_structure_refinement 'SHELXL-2013 (Sheldrick, 2013)'
_computing_structure_solution 'SHELXS-97 (Sheldrick 2008)'
_diffrn_ambient_temperature 300(2)
_diffrn_measured_fraction_theta_full 1.000
_diffrn_measured_fraction_theta_max 0.983
_diffrn_measurement_device_type 'Bruker APEX-II CCD'
_diffrn_measurement_method '\f and \w scans'
_diffrn_radiation_type MoK\a
_diffrn_radiation_wavelength 0.71073
_diffrn_reflns_av_R_equivalents 0.0216
_diffrn_reflns_av_unetI/netI 0.0167
_diffrn_reflns_laue_measured_fraction_full 1.000
_diffrn_reflns_laue_measured_fraction_max 0.983
_diffrn_reflns_limit_h_max 9
_diffrn_reflns_limit_h_min -9
_diffrn_reflns_limit_k_max 17
_diffrn_reflns_limit_k_min -17
_diffrn_reflns_limit_l_max 9
_diffrn_reflns_limit_l_min -9
_diffrn_reflns_number 4869
_diffrn_reflns_point_group_measured_fraction_full 1.000
_diffrn_reflns_point_group_measured_fraction_max 0.983
_diffrn_reflns_theta_full 25.242
_diffrn_reflns_theta_max 29.965
_diffrn_reflns_theta_min 3.230
_exptl_absorpt_coefficient_mu 9.612
_exptl_absorpt_correction_T_max 0.7459
_exptl_absorpt_correction_T_min 0.4825
_exptl_absorpt_correction_type multi-scan
_exptl_crystal_colour Metallic
_exptl_crystal_density_diffrn 5.855
_exptl_crystal_density_meas ?
_exptl_crystal_density_method 'Not measured'
_exptl_crystal_description Irregular
_exptl_crystal_F_000 896
_exptl_crystal_size_max 0.020
_exptl_crystal_size_mid 0.015
_exptl_crystal_size_min 0.006
_refine_diff_density_max 1.622
_refine_diff_density_min -0.879
_refine_diff_density_rms 0.227
_refine_ls_extinction_coef 0.0033(4)
_refine_ls_extinction_expression Fc^*^=kFc[1+0.001xFc^2^\l^3^/sin(2\q)]^-1/4^
_refine_ls_extinction_method SHELXL
_refine_ls_goodness_of_fit_ref 1.172
_refine_ls_hydrogen_treatment undef
_refine_ls_matrix_type full
_refine_ls_number_parameters 47
_refine_ls_number_reflns 823
_refine_ls_number_restraints 0
_refine_ls_restrained_S_all 1.172
_refine_ls_R_factor_all 0.0217
_refine_ls_R_factor_gt 0.0204
_refine_ls_shift/su_max 0.001
_refine_ls_shift/su_mean 0.000
_refine_ls_structure_factor_coef Fsqd
_refine_ls_weighting_details 'w=1/[\s^2^(Fo^2^)+(0.0278P)^2^+3.2822P] where P=(Fo^2^+2Fc^2^)/3'
_refine_ls_weighting_scheme calc
_refine_ls_wR_factor_gt 0.0572
_refine_ls_wR_factor_ref 0.0581
_reflns_Friedel_coverage 0.000
_reflns_number_gt 781
_reflns_number_total 823
_reflns_threshold_expression 'I > 2\s(I)'
_cod_data_source_file c5dt03976b3.cif
_cod_data_source_block Sc2Mo3Si4
_cod_depositor_comments
;
The following automatic conversions were performed:

'_exptl_crystal_density_meas' value 'None' was changed to '?' - the
value is perceived as not measured.

Automatic conversion script
Id: cif_fix_values 4268 2015-11-12 08:31:59Z antanas 

 Adding full bibliography for 7038099--7038101.cif.
;
_cod_original_formula_sum 'Sc2 Mo3 Si4'
_cod_database_code 7038099
_shelx_space_group_comment
; 
The symmetry employed for this shelxl refinement is uniquely defined 
by the following loop, which should always be used as a source of 
symmetry information in preference to the above space-group names. 
They are only intended as comments. 
;
_shelxl_version_number 2013-4

loop_
_space_group_symop_id
_space_group_symop_operation_xyz
1 x,y,z
2 1/2-x,-y,1/2+z
3 1/2+x,1/2-y,1/2-z
4 -x,1/2+y,-z
5 -x,-y,-z
6 1/2+x,y,1/2-z
7 1/2-x,1/2+y,1/2+z
8 x,1/2-y,z

loop_
_atom_site_label
_atom_site_type_symbol
_atom_site_fract_x
_atom_site_fract_y
_atom_site_fract_z
_atom_site_U_iso_or_equiv
_atom_site_adp_type
_atom_site_occupancy
_atom_site_site_symmetry_order
_atom_site_calc_flag
_atom_site_refinement_flags_posn
_atom_site_refinement_flags_adp
_atom_site_refinement_flags_occupancy
Sc1 Sc -0.00476(9) 0.59174(5) 0.17084(9) 0.00250(15) Uani 1 1 d . . .
Mo1 Mo 0.32866(4) 0.12381(2) 0.16560(4) 0.00484(12) Uani 1 1 d . . .
Mo2 Mo 0.16452(6) 0.2500 0.50552(6) 0.00419(13) Uani 1 2 d S T P
Si4 Si 0.16623(14) 0.04415(8) 0.46254(15) 0.0062(2) Uani 1 1 d . . .
Si5 Si 0.0314(2) 0.2500 0.1223(2) 0.0064(3) Uani 1 2 d S T P
Si6 Si 0.2997(2) 0.2500 0.8588(2) 0.0060(3) Uani 1 2 d S T P

loop_
_atom_site_aniso_label
_atom_site_aniso_U_11
_atom_site_aniso_U_22
_atom_site_aniso_U_33
_atom_site_aniso_U_23
_atom_site_aniso_U_13
_atom_site_aniso_U_12
Sc1 0.0025(3) 0.0023(3) 0.0028(3) -0.00044(19) -0.00009(19) -0.0004(2)
Mo1 0.00561(17) 0.00419(18) 0.00470(18) 0.00010(9) -0.00035(9) 0.00020(9)
Mo2 0.0044(2) 0.0043(2) 0.0038(2) 0.000 0.00030(13) 0.000
Si4 0.0069(4) 0.0060(4) 0.0058(4) 0.0008(3) 0.0000(3) -0.0002(3)
Si5 0.0068(6) 0.0063(6) 0.0061(6) 0.000 0.0003(5) 0.000
Si6 0.0052(6) 0.0065(6) 0.0063(6) 0.000 0.0001(5) 0.000

loop_
_atom_type_symbol
_atom_type_description
_atom_type_scat_dispersion_real
_atom_type_scat_dispersion_imag
_atom_type_scat_source
Si Si 0.0817 0.0704 'International Tables Vol C Tables 4.2.6.8 and 6.1.1.4'
Sc Sc 0.2519 0.3716 'International Tables Vol C Tables 4.2.6.8 and 6.1.1.4'
Mo Mo -1.6832 0.6857 'International Tables Vol C Tables 4.2.6.8 and 6.1.1.4'

loop_
_citation_id
_citation_year
primary 2015

loop_
_geom_angle_atom_site_label_1
_geom_angle_atom_site_label_2
_geom_angle_atom_site_label_3
_geom_angle
_geom_angle_site_symmetry_1
_geom_angle_site_symmetry_3
_geom_angle_publ_flag
Si4 Mo1 Si5 91.25(4) . . yes
Si4 Mo1 Si6 148.78(4) . 1_554 yes
Si4 Mo1 Si4 96.08(3) . 2_554 yes
Si4 Mo1 Si5 91.08(4) . 3_555 yes
Si4 Mo1 Si4 118.67(3) . 6_555 yes
Si5 Mo1 Si6 58.01(4) . 1_554 yes
Si4 Mo1 Si5 118.43(3) 2_554 . yes
Si5 Mo1 Si5 94.03(3) . 3_555 yes
Si4 Mo1 Si5 149.84(4) 6_555 . yes
Si4 Mo1 Si6 94.59(3) 2_554 1_554 yes
Si5 Mo1 Si6 96.02(3) 3_555 1_554 yes
Si4 Mo1 Si6 91.84(4) 6_555 1_554 yes
Si4 Mo1 Si5 146.46(3) 2_554 3_555 yes
Si4 Mo1 Si4 58.47(3) 2_554 6_555 yes
Si4 Mo1 Si5 89.43(4) 6_555 3_555 yes
Si4 Mo2 Si5 84.02(2) . . yes
Si4 Mo2 Si6 95.91(2) . . yes
Si4 Mo2 Si6 92.52(2) . 3_456 yes
Si4 Mo2 Si5 87.60(2) . 3_555 yes
Si4 Mo2 Si4 167.22(4) . 8_555 yes
Si5 Mo2 Si6 178.27(4) . . yes
Si5 Mo2 Si6 92.59(4) . 3_456 yes
Si5 Mo2 Si5 88.63(4) . 3_555 yes
Si4 Mo2 Si5 84.02(2) 8_555 . yes
Si6 Mo2 Si6 89.14(4) . 3_456 yes
Si5 Mo2 Si6 89.63(4) 3_555 . yes
Si4 Mo2 Si6 95.91(2) 8_555 . yes
Si5 Mo2 Si6 178.77(5) 3_555 3_456 yes
Si4 Mo2 Si6 92.52(2) 8_555 3_456 yes
Si4 Mo2 Si5 87.60(2) 8_555 3_555 yes
Si4 Sc1 Si6 161.19(4) 3_455 2_564 yes
Si5 Sc1 Si6 80.74(4) 4_555 2_564 yes
Si4 Sc1 Si6 85.82(4) 4_556 2_564 yes
Si6 Sc1 Si6 81.15(3) 2_564 4_556 yes
Si4 Sc1 Si6 90.32(4) 7_554 2_564 yes
Si4 Sc1 Si6 85.73(3) 8_555 2_564 yes
Si4 Sc1 Si5 98.91(4) 3_455 4_555 yes
Si4 Sc1 Si4 82.44(3) 3_455 4_556 yes
Si4 Sc1 Si6 83.70(3) 3_455 4_556 yes
Si4 Sc1 Si4 108.26(4) 3_455 7_554 yes
Si4 Sc1 Si4 98.62(3) 3_455 8_555 yes
Si4 Sc1 Si5 139.68(4) 4_556 4_555 yes
Si5 Sc1 Si6 52.97(4) 4_555 4_556 yes
Si4 Sc1 Si5 80.79(4) 7_554 4_555 yes
Si4 Sc1 Si5 160.02(4) 8_555 4_555 yes
Si4 Sc1 Si6 87.55(4) 4_556 4_556 yes
Si4 Sc1 Si4 137.39(4) 4_556 7_554 yes
Si4 Sc1 Si4 52.73(3) 4_556 8_555 yes
Si4 Sc1 Si6 133.72(4) 7_554 4_556 yes
Si4 Sc1 Si6 139.02(4) 8_555 4_556 yes
Si4 Sc1 Si4 84.67(3) 7_554 8_555 yes
Mo1 Si4 Mo2 71.91(3) . . yes
Mo1 Si4 Mo1 140.71(4) . 2_555 yes
Mo1 Si4 Sc1 70.80(3) . 3_555 yes
Mo1 Si4 Sc1 143.26(4) . 4_546 yes
Mo1 Si4 Si4 135.82(5) . 5_556 yes
Mo1 Si4 Mo1 86.22(3) . 6_455 yes
Mo1 Si4 Sc1 89.05(3) . 7_545 yes
Mo1 Si4 Sc1 81.36(3) . 8_555 yes
Mo1 Si4 Mo2 140.66(4) 2_555 . yes
Mo2 Si4 Sc1 128.86(4) . 3_555 yes
Mo2 Si4 Sc1 71.47(3) . 4_546 yes
Mo2 Si4 Si4 114.74(4) . 5_556 yes
Mo1 Si4 Mo2 69.22(3) 6_455 . yes
Mo2 Si4 Sc1 73.92(3) . 7_545 yes
Mo2 Si4 Sc1 132.47(4) . 8_555 yes
Mo1 Si4 Sc1 70.26(3) 2_555 3_555 yes
Mo1 Si4 Sc1 72.48(3) 2_555 4_546 yes
Mo1 Si4 Si4 61.65(3) 2_555 5_556 yes
Mo1 Si4 Mo1 121.53(4) 2_555 6_455 yes
Mo1 Si4 Sc1 83.77(3) 2_555 7_545 yes
Mo1 Si4 Sc1 82.91(3) 2_555 8_555 yes
Sc1 Si4 Sc1 133.83(4) 3_555 4_546 yes
Sc1 Si4 Si4 116.37(4) 3_555 5_556 yes
Mo1 Si4 Sc1 139.66(4) 6_455 3_555 yes
Sc1 Si4 Sc1 71.74(3) 3_555 7_545 yes
Sc1 Si4 Sc1 73.53(3) 3_555 8_555 yes
Sc1 Si4 Si4 65.32(3) 4_546 5_556 yes
Mo1 Si4 Sc1 83.77(3) 6_455 4_546 yes
Sc1 Si4 Sc1 78.08(3) 4_546 7_545 yes
Sc1 Si4 Sc1 127.27(4) 4_546 8_555 yes
Mo1 Si4 Si4 59.87(3) 6_455 5_556 yes
Sc1 Si4 Si4 135.12(5) 7_545 5_556 yes
Sc1 Si4 Si4 61.95(3) 8_555 5_556 yes
Mo1 Si4 Sc1 142.47(4) 6_455 7_545 yes
Mo1 Si4 Sc1 70.48(3) 6_455 8_555 yes
Sc1 Si4 Sc1 145.22(4) 7_545 8_555 yes
Mo1 Si5 Mo2 69.29(3) . . yes
Mo1 Si5 Si6 62.95(4) . 1_554 yes
Mo1 Si5 Mo1 137.34(6) . 3_455 yes
Mo1 Si5 Mo2 139.57(2) . 3_455 yes
Mo1 Si5 Sc1 71.48(2) . 4_545 yes
Mo1 Si5 Sc1 125.13(5) . 5_565 yes
Mo1 Si5 Mo1 86.45(2) . 6_455 yes
Mo1 Si5 Mo1 78.18(4) . 8_555 yes
Mo2 Si5 Si6 117.03(6) . 1_554 yes
Mo1 Si5 Mo2 68.06(3) 3_455 . yes
Mo2 Si5 Mo2 128.39(5) . 3_455 yes
Mo2 Si5 Sc1 133.35(3) . 4_545 yes
Mo2 Si5 Sc1 133.35(3) . 5_565 yes
Mo1 Si5 Mo2 68.06(3) 6_455 . yes
Mo1 Si5 Mo2 69.29(3) 8_555 . yes
Mo1 Si5 Si6 140.74(2) 3_455 1_554 yes
Mo2 Si5 Si6 114.58(6) 3_455 1_554 yes
Sc1 Si5 Si6 62.69(3) 4_545 1_554 yes
Sc1 Si5 Si6 62.69(3) 5_565 1_554 yes
Mo1 Si5 Si6 140.74(2) 6_455 1_554 yes
Mo1 Si5 Si6 62.95(4) 8_555 1_554 yes
Mo1 Si5 Mo2 72.55(3) 3_455 3_455 yes
Mo1 Si5 Sc1 144.71(5) 3_455 4_545 yes
Mo1 Si5 Sc1 85.45(2) 3_455 5_565 yes
Mo1 Si5 Mo1 78.44(4) 3_455 6_455 yes
Mo1 Si5 Mo1 86.45(2) 3_455 8_555 yes
Mo2 Si5 Sc1 72.72(3) 3_455 4_545 yes
Mo2 Si5 Sc1 72.72(3) 3_455 5_565 yes
Mo1 Si5 Mo2 72.55(3) 6_455 3_455 yes
Mo1 Si5 Mo2 139.57(2) 8_555 3_455 yes
Sc1 Si5 Sc1 90.18(4) 4_545 5_565 yes
Mo1 Si5 Sc1 85.45(2) 6_455 4_545 yes
Mo1 Si5 Sc1 125.13(5) 8_555 4_545 yes
Mo1 Si5 Sc1 144.71(5) 6_455 5_565 yes
Mo1 Si5 Sc1 71.48(2) 8_555 5_565 yes
Mo1 Si5 Mo1 137.34(6) 6_455 8_555 yes
Mo1 Si6 Mo2 140.12(3) 1_556 . yes
Mo2 Si6 Si5 115.30(6) . 1_556 yes
Mo2 Si6 Sc1 74.42(3) . 2_565 yes
Mo2 Si6 Mo2 131.34(6) . 3_556 yes
Mo2 Si6 Sc1 72.12(3) . 4_546 yes
Mo2 Si6 Sc1 72.12(3) . 5_566 yes
Mo2 Si6 Sc1 74.42(3) . 7_545 yes
Mo1 Si6 Mo2 140.12(3) 8_556 . yes
Mo1 Si6 Si5 59.04(4) 1_556 1_556 yes
Mo1 Si6 Sc1 141.32(5) 1_556 2_565 yes
Mo1 Si6 Mo2 69.39(3) 1_556 3_556 yes
Mo1 Si6 Sc1 70.77(2) 1_556 4_546 yes
Mo1 Si6 Sc1 122.89(5) 1_556 5_566 yes
Mo1 Si6 Sc1 83.62(2) 1_556 7_545 yes
Mo1 Si6 Mo1 74.76(4) 1_556 8_556 yes
Sc1 Si6 Si5 132.70(2) 2_565 1_556 yes
Mo2 Si6 Si5 113.36(6) 3_556 1_556 yes
Sc1 Si6 Si5 64.34(3) 4_546 1_556 yes
Sc1 Si6 Si5 64.34(3) 5_566 1_556 yes
Sc1 Si6 Si5 132.70(2) 7_545 1_556 yes
Mo1 Si6 Si5 59.04(4) 8_556 1_556 yes
Mo2 Si6 Sc1 73.12(3) 3_556 2_565 yes
Sc1 Si6 Sc1 146.53(6) 2_565 4_546 yes
Sc1 Si6 Sc1 77.22(2) 2_565 5_566 yes
Sc1 Si6 Sc1 94.53(4) 2_565 7_545 yes
Mo1 Si6 Sc1 83.62(2) 8_556 2_565 yes
Mo2 Si6 Sc1 132.18(3) 3_556 4_546 yes
Mo2 Si6 Sc1 132.18(3) 3_556 5_566 yes
Mo2 Si6 Sc1 73.12(3) 3_556 7_545 yes
Mo1 Si6 Mo2 69.39(3) 8_556 3_556 yes
Sc1 Si6 Sc1 91.86(4) 4_546 5_566 yes
Sc1 Si6 Sc1 77.22(2) 4_546 7_545 yes
Mo1 Si6 Sc1 122.89(5) 8_556 4_546 yes
Sc1 Si6 Sc1 146.53(6) 5_566 7_545 yes
Mo1 Si6 Sc1 70.77(2) 8_556 5_566 yes
Mo1 Si6 Sc1 141.32(5) 8_556 7_545 yes

loop_
_geom_bond_atom_site_label_1
_geom_bond_atom_site_label_2
_geom_bond_distance
_geom_bond_site_symmetry_2
_geom_bond_publ_flag
Mo1 Si4 2.4826(10) . yes
Mo1 Si5 2.5245(11) . yes
Mo1 Si6 2.6219(11) 1_554 yes
Mo1 Si4 2.5250(11) 2_554 yes
Mo1 Si5 2.5174(11) 3_555 yes
Mo1 Si4 2.5693(10) 6_555 yes
Mo2 Si4 2.6129(10) . yes
Mo2 Si5 2.7330(14) . yes
Mo2 Si6 2.5464(14) . yes
Mo2 Si6 2.5486(14) 3_456 yes
Mo2 Si5 2.5426(14) 3_555 yes
Mo2 Si4 2.6129(10) 8_555 yes
Sc1 Si6 2.7179(11) 2_564 yes
Sc1 Si4 2.8896(12) 3_455 yes
Sc1 Si5 2.8188(12) 4_555 yes
Sc1 Si4 2.7596(12) 4_556 yes
Sc1 Si6 2.7786(11) 4_556 yes
Sc1 Si4 2.6857(11) 7_554 yes
Sc1 Si4 2.8411(12) 8_555 yes
Si4 Si4 2.4885(13) 5_556 yes
Si5 Si6 2.4967(19) 1_554 yes
